data_7226956
loop_
_publ_author_name
'Choudhary, Manoj Kumar'
'Ganga, Venkata Subba Rao'
'Menapara, TusharKumar'
'Kureshy, Rukhsana Ilyas'
'Khan, Noor-ul H.'
'Abdi, Sayed H. R.'
'Eringathodi, Suresh'

_publ_section_title
;
 Cascade reaction for the construction of CF3 containing tetrasubstituted
 furan ring
;
_journal_name_full 'RSC Adv.'
_journal_paper_doi 10.1039/C6RA19782E
_journal_year 2016
_chemical_formula_sum 'C15 H9 Cl F3 N O2 S'
_chemical_formula_weight 359.74
_chemical_name_systematic
; 
 ? 
;
_space_group_IT_number 2
_symmetry_cell_setting triclinic
_symmetry_space_group_name_Hall '-P 1'
_symmetry_space_group_name_H-M 'P -1'
_atom_sites_solution_hydrogens geom
_atom_sites_solution_primary direct
_atom_sites_solution_secondary difmap
_audit_creation_method SHELXL-97
_audit_update_record
;
2016-07-05 deposited with the CCDC.
2016-10-27 downloaded from the CCDC.
;
_cell_angle_alpha 94.479(2)
_cell_angle_beta 93.483(2)
_cell_angle_gamma 102.530(2)
_cell_formula_units_Z 2
_cell_length_a 6.8042(8)
_cell_length_b 10.4803(13)
_cell_length_c 10.7532(13)
_cell_measurement_reflns_used 1795
_cell_measurement_temperature 150(2)
_cell_measurement_theta_max 27.73
_cell_measurement_theta_min 2.63
_cell_volume 743.88(16)
_computing_cell_refinement 'BRUKER SMART'
_computing_data_collection 'BRUKER SMART'
_computing_data_reduction 'BRUKER SAINT'
_computing_molecular_graphics ORTEP
_computing_structure_refinement 'SHELXL-97 (Sheldrick, 1997)'
_computing_structure_solution 'SHELXS-97 (Sheldrick, 1990)'
_diffrn_ambient_temperature 150(2)
_diffrn_measured_fraction_theta_full 0.900
_diffrn_measured_fraction_theta_max 0.900
_diffrn_measurement_device_type 'BRUKER SMART APEX CCD IFFRACTOMETER'
_diffrn_measurement_method 'OMEGA-PHI SCAN'
_diffrn_radiation_monochromator graphite
_diffrn_radiation_source 'fine-focus sealed tube'
_diffrn_radiation_type MoK\a
_diffrn_radiation_wavelength 0.71073
_diffrn_reflns_av_R_equivalents 0.0169
_diffrn_reflns_av_sigmaI/netI 0.0338
_diffrn_reflns_limit_h_max 8
_diffrn_reflns_limit_h_min -6
_diffrn_reflns_limit_k_max 11
_diffrn_reflns_limit_k_min -12
_diffrn_reflns_limit_l_max 12
_diffrn_reflns_limit_l_min -12
_diffrn_reflns_number 2838
_diffrn_reflns_theta_full 25.00
_diffrn_reflns_theta_max 25.00
_diffrn_reflns_theta_min 1.91
_exptl_absorpt_coefficient_mu 0.437
_exptl_absorpt_correction_T_max 0.9913
_exptl_absorpt_correction_T_min 0.9494
_exptl_absorpt_correction_type multi-scan
_exptl_absorpt_process_details 'BRUKER SADABS'
_exptl_crystal_colour COLOURLESS
_exptl_crystal_density_diffrn 1.606
_exptl_crystal_density_method 'not measured'
_exptl_crystal_description PLATES
_exptl_crystal_F_000 364
_exptl_crystal_size_max 0.12
_exptl_crystal_size_mid 0.08
_exptl_crystal_size_min 0.02
_refine_diff_density_max 0.528
_refine_diff_density_min -0.397
_refine_diff_density_rms 0.097
_refine_ls_extinction_method none
_refine_ls_goodness_of_fit_ref 1.185
_refine_ls_hydrogen_treatment mixed
_refine_ls_matrix_type full
_refine_ls_number_parameters 209
_refine_ls_number_reflns 2358
_refine_ls_number_restraints 0
_refine_ls_restrained_S_all 1.185
_refine_ls_R_factor_all 0.0530
_refine_ls_R_factor_gt 0.0484
_refine_ls_shift/su_max 0.000
_refine_ls_shift/su_mean 0.000
_refine_ls_structure_factor_coef Fsqd
_refine_ls_weighting_details 'calc w=1/[\s^2^(Fo^2^)+(0.1082P)^2^+0.3315P] where P=(Fo^2^+2Fc^2^)/3'
_refine_ls_weighting_scheme calc
_refine_ls_wR_factor_gt 0.1621
_refine_ls_wR_factor_ref 0.1673
_reflns_number_gt 2091
_reflns_number_total 2358
_reflns_threshold_expression >2sigma(I)
_cod_data_source_file c6ra19782e2.cif
_cod_data_source_block m12m
_cod_depositor_comments
;
The following automatic conversions were performed:

'_symmetry_cell_setting' value 'TRICLINIC' changed to 'triclinic'
according to
/usr/data/users/saulius/crontab/automatic-downloads/rss-feeds/RSC/lib/dictionaries/cif_core.dic
dictionary named 'cif_core.dic' version 2.4.2 from 2011-04-26.

'_exptl_absorpt_correction_type' value 'MULTI-SCAN' changed to
'multi-scan' according to
/usr/data/users/saulius/crontab/automatic-downloads/rss-feeds/RSC/lib/dictionaries/cif_core.dic
dictionary named 'cif_core.dic' version 2.4.2 from 2011-04-26.

Automatic conversion script
Id: cif_fix_values 4268 2015-11-12 08:31:59Z antanas 
;
_cod_original_sg_symbol_H-M P-1
_cod_database_code 7226956

loop_
_symmetry_equiv_pos_as_xyz
'x, y, z'
'-x, -y, -z'

loop_
_atom_site_label
_atom_site_type_symbol
_atom_site_fract_x
_atom_site_fract_y
_atom_site_fract_z
_atom_site_U_iso_or_equiv
_atom_site_adp_type
_atom_site_occupancy
_atom_site_symmetry_multiplicity
_atom_site_calc_flag
_atom_site_refinement_flags
S1 S 0.27995(12) -0.12537(8) 0.41551(8) 0.0293(3) Uani 1 1 d .
Cl1 Cl -0.27836(14) 0.68127(8) 0.08557(8) 0.0405(3) Uani 1 1 d .
F3 F 0.4342(3) 0.11753(17) 0.08119(17) 0.0330(5) Uani 1 1 d .
O1 O 0.3879(3) 0.16888(18) 0.33208(18) 0.0207(5) Uani 1 1 d .
F2 F 0.5020(3) -0.03220(19) 0.19077(18) 0.0342(5) Uani 1 1 d .
F1 F 0.2257(3) -0.07049(18) 0.07017(16) 0.0321(5) Uani 1 1 d .
N1 N 0.4184(4) 0.3885(2) 0.4011(2) 0.0221(6) Uani 1 1 d .
O2 O 0.5828(3) 0.3663(2) 0.4756(2) 0.0283(5) Uani 1 1 d .
H2 H 0.6240 0.4290 0.5281 0.042 Uiso 1 1 calc R
C9 C 0.2360(4) 0.0709(3) 0.2540(3) 0.0204(6) Uani 1 1 d .
C15 C 0.3527(4) 0.0206(3) 0.1491(3) 0.0232(7) Uani 1 1 d .
C3 C -0.1525(5) 0.5653(3) 0.1376(3) 0.0264(7) Uani 1 1 d .
C10 C 0.0937(4) 0.1459(3) 0.2026(3) 0.0208(6) Uani 1 1 d .
H10 H -0.0185 0.1098 0.1472 0.025 Uiso 1 1 calc R
C11 C 0.1420(4) -0.0391(3) 0.3284(3) 0.0211(6) Uani 1 1 d .
C7 C 0.1476(4) 0.2717(3) 0.2463(3) 0.0207(6) Uani 1 1 d .
C8 C 0.3293(4) 0.2854(3) 0.3314(3) 0.0198(6) Uani 1 1 d .
C12 C -0.0633(5) -0.0844(3) 0.3352(3) 0.0246(7) Uani 1 1 d .
H12 H -0.1622 -0.0497 0.2953 0.030 Uiso 1 1 calc R
C6 C 0.0461(4) 0.3775(3) 0.2156(3) 0.0204(6) Uani 1 1 d .
C13 C -0.1043(5) -0.1912(3) 0.4110(3) 0.0294(7) Uani 1 1 d .
H13 H -0.2340 -0.2348 0.4255 0.035 Uiso 1 1 calc R
C1 C 0.1524(5) 0.5050(3) 0.2041(3) 0.0255(7) Uani 1 1 d .
H1 H 0.2915 0.5271 0.2231 0.031 Uiso 1 1 calc R
C2 C 0.0551(5) 0.5982(3) 0.1652(3) 0.0300(7) Uani 1 1 d .
H2A H 0.1278 0.6828 0.1573 0.036 Uiso 1 1 calc R
C4 C -0.2630(5) 0.4402(3) 0.1505(3) 0.0309(7) Uani 1 1 d .
H4 H -0.4024 0.4189 0.1327 0.037 Uiso 1 1 calc R
C14 C 0.0644(5) -0.2225(3) 0.4596(3) 0.0297(7) Uani 1 1 d .
H14 H 0.0637 -0.2896 0.5114 0.036 Uiso 1 1 calc R
C5 C -0.1629(5) 0.3476(3) 0.1902(3) 0.0272(7) Uani 1 1 d .
H5 H -0.2362 0.2637 0.2002 0.033 Uiso 1 1 calc R

loop_
_atom_site_aniso_label
_atom_site_aniso_U_11
_atom_site_aniso_U_22
_atom_site_aniso_U_33
_atom_site_aniso_U_23
_atom_site_aniso_U_13
_atom_site_aniso_U_12
S1 0.0272(5) 0.0280(5) 0.0351(5) 0.0096(3) -0.0017(3) 0.0102(3)
Cl1 0.0506(6) 0.0331(5) 0.0427(6) 0.0022(4) -0.0137(4) 0.0255(4)
F3 0.0363(11) 0.0304(10) 0.0334(10) 0.0076(8) 0.0093(8) 0.0065(8)
O1 0.0187(11) 0.0172(10) 0.0256(11) -0.0013(8) -0.0076(8) 0.0065(8)
F2 0.0323(11) 0.0408(11) 0.0355(11) 0.0045(8) 0.0020(8) 0.0213(9)
F1 0.0345(11) 0.0298(10) 0.0282(10) -0.0077(8) -0.0002(8) 0.0030(8)
N1 0.0211(13) 0.0196(12) 0.0253(13) 0.0018(10) -0.0055(10) 0.0060(10)
O2 0.0260(12) 0.0238(11) 0.0330(12) -0.0031(9) -0.0168(9) 0.0082(9)
C9 0.0192(15) 0.0177(13) 0.0220(15) -0.0021(11) -0.0055(11) 0.0025(12)
C15 0.0204(15) 0.0214(14) 0.0275(16) 0.0022(12) -0.0029(12) 0.0054(12)
C3 0.0347(18) 0.0256(16) 0.0233(15) 0.0021(12) -0.0040(13) 0.0178(14)
C10 0.0165(14) 0.0227(14) 0.0220(14) 0.0023(11) -0.0034(11) 0.0031(11)
C11 0.0239(16) 0.0175(14) 0.0218(14) -0.0005(11) -0.0033(11) 0.0064(12)
C7 0.0178(14) 0.0230(14) 0.0213(14) 0.0039(11) 0.0007(11) 0.0043(12)
C8 0.0213(15) 0.0171(13) 0.0214(14) 0.0041(11) 0.0006(11) 0.0044(11)
C12 0.0239(16) 0.0260(15) 0.0238(15) 0.0016(12) -0.0015(12) 0.0066(13)
C6 0.0231(15) 0.0201(14) 0.0194(14) 0.0037(11) -0.0022(11) 0.0080(12)
C13 0.0275(17) 0.0282(16) 0.0320(17) 0.0038(13) 0.0059(13) 0.0036(13)
C1 0.0206(16) 0.0235(15) 0.0317(16) 0.0024(12) -0.0043(12) 0.0052(13)
C2 0.0373(19) 0.0186(14) 0.0331(17) 0.0027(12) -0.0039(14) 0.0056(13)
C4 0.0199(16) 0.0356(18) 0.0391(18) 0.0044(14) -0.0017(13) 0.0112(14)
C14 0.0378(19) 0.0244(16) 0.0277(16) 0.0038(12) 0.0056(14) 0.0075(14)
C5 0.0200(16) 0.0254(16) 0.0367(17) 0.0078(13) -0.0012(13) 0.0054(13)

loop_
_atom_type_symbol
_atom_type_description
_atom_type_scat_dispersion_real
_atom_type_scat_dispersion_imag
_atom_type_scat_source
C C 0.0033 0.0016 'International Tables Vol C Tables 4.2.6.8 and 6.1.1.4'
H H 0.0000 0.0000 'International Tables Vol C Tables 4.2.6.8 and 6.1.1.4'
N N 0.0061 0.0033 'International Tables Vol C Tables 4.2.6.8 and 6.1.1.4'
O O 0.0106 0.0060 'International Tables Vol C Tables 4.2.6.8 and 6.1.1.4'
S S 0.1246 0.1234 'International Tables Vol C Tables 4.2.6.8 and 6.1.1.4'
Cl Cl 0.1484 0.1585 'International Tables Vol C Tables 4.2.6.8 and 6.1.1.4'
F F 0.0171 0.0103 'International Tables Vol C Tables 4.2.6.8 and 6.1.1.4'

loop_
_geom_angle_atom_site_label_1
_geom_angle_atom_site_label_2
_geom_angle_atom_site_label_3
_geom_angle
C14 S1 C11 91.39(15)
C8 O1 C9 107.3(2)
C8 N1 O2 111.5(2)
N1 O2 H2 109.5
O1 C9 C10 104.5(2)
O1 C9 C11 110.8(2)
C10 C9 C11 114.8(2)
O1 C9 C15 104.7(2)
C10 C9 C15 110.5(2)
C11 C9 C15 110.9(2)
F2 C15 F3 107.0(2)
F2 C15 F1 108.0(2)
F3 C15 F1 106.8(2)
F2 C15 C9 113.7(2)
F3 C15 C9 111.3(2)
F1 C15 C9 109.8(2)
C4 C3 C2 120.9(3)
C4 C3 Cl1 118.8(3)
C2 C3 Cl1 120.3(2)
C7 C10 C9 111.0(2)
C7 C10 H10 124.5
C9 C10 H10 124.5
C12 C11 C9 124.9(3)
C12 C11 S1 111.6(2)
C9 C11 S1 123.5(2)
C10 C7 C8 106.5(3)
C10 C7 C6 127.1(3)
C8 C7 C6 126.4(2)
N1 C8 O1 123.2(3)
N1 C8 C7 126.2(3)
O1 C8 C7 110.6(2)
C11 C12 C13 111.4(3)
C11 C12 H12 124.3
C13 C12 H12 124.3
C1 C6 C5 118.5(3)
C1 C6 C7 122.4(3)
C5 C6 C7 118.9(3)
C14 C13 C12 113.0(3)
C14 C13 H13 123.5
C12 C13 H13 123.5
C2 C1 C6 121.0(3)
C2 C1 H1 119.5
C6 C1 H1 119.5
C1 C2 C3 119.5(3)
C1 C2 H2A 120.2
C3 C2 H2A 120.2
C5 C4 C3 118.9(3)
C5 C4 H4 120.6
C3 C4 H4 120.6
C13 C14 S1 112.6(3)
C13 C14 H14 123.7
S1 C14 H14 123.7
C4 C5 C6 121.2(3)
C4 C5 H5 119.4
C6 C5 H5 119.4

loop_
_geom_bond_atom_site_label_1
_geom_bond_atom_site_label_2
_geom_bond_distance
S1 C14 1.710(3)
S1 C11 1.723(3)
Cl1 C3 1.739(3)
F3 C15 1.339(3)
O1 C8 1.364(4)
O1 C9 1.458(3)
F2 C15 1.329(4)
F1 C15 1.343(3)
N1 C8 1.277(4)
N1 O2 1.407(3)
O2 H2 0.8200
C9 C10 1.481(4)
C9 C11 1.505(4)
C9 C15 1.543(4)
C3 C4 1.385(5)
C3 C2 1.387(5)
C10 C7 1.328(4)
C10 H10 0.9300
C11 C12 1.383(4)
C7 C8 1.467(4)
C7 C6 1.476(4)
C12 C13 1.425(5)
C12 H12 0.9300
C6 C1 1.393(4)
C6 C5 1.393(4)
C13 C14 1.347(5)
C13 H13 0.9300
C1 C2 1.370(5)
C1 H1 0.9300
C2 H2A 0.9300
C4 C5 1.380(5)
C4 H4 0.9300
C14 H14 0.9300
C5 H5 0.9300
